data_7207580
loop_
_publ_author_name
'Xiao, Dongrong'
'Chen, Haiyan'
'Sun, Dianzhen'
'He, Jianghong'
'Yan, Shiwei'
'Yang, Juan'
'Wang, Xin'
'Yuan, Ruo'
'Wang, Enbo'

_publ_section_title
;
 Guest-induced expanding and shrinking porous modulation based on
 interdigitated metal--organic frameworks constructed by
 4,4&#x2032;-sulfonyldibenzoate and barium ions
;
_journal_issue 8
_journal_name_full CrystEngComm
_journal_page_first 2849
_journal_paper_doi 10.1039/c2ce06428f
_journal_volume 14
_journal_year 2012
_chemical_formula_sum 'C17 H18.5 Ba F O10.25 S'
_chemical_formula_weight 575.22
_chemical_name_systematic ?
_space_group_IT_number 2
_symmetry_cell_setting triclinic
_symmetry_space_group_name_Hall '-P 1'
_symmetry_space_group_name_H-M 'P -1'
_atom_sites_solution_hydrogens geom
_atom_sites_solution_primary direct
_atom_sites_solution_secondary difmap
_audit_creation_method SHELXL-97
_cell_angle_alpha 70.26(3)
_cell_angle_beta 89.06(3)
_cell_angle_gamma 80.07(3)
_cell_formula_units_Z 2
_cell_length_a 6.2730(13)
_cell_length_b 13.638(3)
_cell_length_c 14.194(3)
_cell_measurement_reflns_used 5619
_cell_measurement_temperature 293(2)
_cell_measurement_theta_max 25.00
_cell_measurement_theta_min 1.53
_cell_volume 1124.7(5)
_computing_cell_refinement 'SMART (Bruker, 2001)'
_computing_data_collection 'SMART (Bruker, 2001)'
_computing_data_reduction 'SAINT (Bruker, 2001)'
_computing_molecular_graphics 'SHELXTL-PLUS (Sheldrick, 1990)'
_computing_publication_material 'SHELXL-97 (Sheldrick, 1997)'
_computing_structure_refinement 'SHELXL-97 (Sheldrick, 1997)'
_computing_structure_solution 'SHELXS-97 (Sheldrick, 1990)'
_diffrn_ambient_temperature 293(2)
_diffrn_measured_fraction_theta_full 0.950
_diffrn_measured_fraction_theta_max 0.950
_diffrn_measurement_device_type 'Bruker APEX CCD area-detector'
_diffrn_measurement_method 'phi and omega scans'
_diffrn_radiation_monochromator graphite
_diffrn_radiation_source 'fine-focus sealed tube'
_diffrn_radiation_type MoK\a
_diffrn_radiation_wavelength 0.71073
_diffrn_reflns_av_R_equivalents 0.0145
_diffrn_reflns_av_sigmaI/netI 0.0284
_diffrn_reflns_limit_h_max 4
_diffrn_reflns_limit_h_min -7
_diffrn_reflns_limit_k_max 14
_diffrn_reflns_limit_k_min -16
_diffrn_reflns_limit_l_max 16
_diffrn_reflns_limit_l_min -16
_diffrn_reflns_number 5619
_diffrn_reflns_theta_full 25.00
_diffrn_reflns_theta_max 25.00
_diffrn_reflns_theta_min 1.53
_exptl_absorpt_coefficient_mu 1.916
_exptl_absorpt_correction_T_max 0.4662
_exptl_absorpt_correction_T_min 0.4243
_exptl_absorpt_correction_type multi-scan
_exptl_absorpt_process_details 'SADABS(Sheldrick, 1996)'
_exptl_crystal_colour clourless
_exptl_crystal_density_diffrn 1.699
_exptl_crystal_density_method 'not measured'
_exptl_crystal_description block
_exptl_crystal_F_000 567
_exptl_crystal_size_max 0.54
_exptl_crystal_size_mid 0.51
_exptl_crystal_size_min 0.47
_refine_diff_density_max 1.973
_refine_diff_density_min -2.432
_refine_diff_density_rms 0.240
_refine_ls_extinction_method none
_refine_ls_goodness_of_fit_ref 1.002
_refine_ls_hydrogen_treatment mixed
_refine_ls_matrix_type full
_refine_ls_number_parameters 323
_refine_ls_number_reflns 3772
_refine_ls_number_restraints 102
_refine_ls_restrained_S_all 1.001
_refine_ls_R_factor_all 0.0655
_refine_ls_R_factor_gt 0.0607
_refine_ls_shift/su_max 0.000
_refine_ls_shift/su_mean 0.000
_refine_ls_structure_factor_coef Fsqd
_refine_ls_weighting_details 'calc w=1/[\s^2^(Fo^2^)+(0.2520P)^2^+0.0000P] where P=(Fo^2^+2Fc^2^)/3'
_refine_ls_weighting_scheme calc
_refine_ls_wR_factor_gt 0.2201
_refine_ls_wR_factor_ref 0.2543
_reflns_number_gt 3489
_reflns_number_total 3772
_reflns_threshold_expression >2sigma(I)
_cod_data_source_file c2ce06428f.txt
_cod_data_source_block s8a
_cod_depositor_comments
;
The following automatic conversions were performed:

'_symmetry_cell_setting' value 'Triclinic' changed to 'triclinic'
according to /home/saulius/struct/CIF-dictionaries/cif_core.dic
dictionary named 'cif_core.dic' version 2.4.1 from 2010-06-29.

Automatic conversion script
Id: cif_fix_values 1715 2011-07-08 13:25:40Z adriana 
;
_cod_original_cell_volume 1124.7(4)
_cod_original_sg_symbol_H-M P-1
_cod_original_formula_sum 'C17 H18.50 Ba F O10.25 S'
_cod_database_code 7207580

loop_
_symmetry_equiv_pos_as_xyz
'x, y, z'
'-x, -y, -z'

loop_
_atom_site_label
_atom_site_type_symbol
_atom_site_fract_x
_atom_site_fract_y
_atom_site_fract_z
_atom_site_U_iso_or_equiv
_atom_site_adp_type
_atom_site_occupancy
_atom_site_symmetry_multiplicity
_atom_site_calc_flag
_atom_site_refinement_flags
_atom_site_disorder_assembly
_atom_site_disorder_group
_atom_site_attached_hydrogens
Ba1 Ba 0.74952(6) 0.02735(3) -0.13221(3) 0.0242(3) Uani 1 1 d . . . 0
S1 S -0.0848(4) 0.17770(16) -0.72184(14) 0.0296(5) Uani 1 1 d . . . 0
O1 O 0.0661(15) 0.6828(6) -0.9335(8) 0.077(3) Uani 1 1 d . . . 0
OW1 O 0.3342(9) 0.0932(4) -0.0687(4) 0.0274(11) Uani 1 1 d D . . 0
O2 O -0.2804(15) 0.7058(6) -0.9355(9) 0.083(3) Uani 1 1 d . . . 0
OW2 O 1.1174(9) -0.1132(4) -0.0139(4) 0.0327(12) Uani 1 1 d . . . 2
OW3 O 0.5085(11) -0.1381(5) -0.1101(5) 0.0425(15) Uani 1 1 d . . . 2
O3 O 0.1067(10) 0.0923(5) -0.2306(4) 0.0370(14) Uani 1 1 d . . . 0
OW4 O 0.6509(16) 0.2500(6) -0.1978(7) 0.079(3) Uani 1 1 d . . . 2
O4 O 0.4446(10) 0.0742(6) -0.2816(5) 0.0441(17) Uani 1 1 d . . . 0
O5 O 0.0743(11) 0.1204(5) -0.7678(4) 0.0393(14) Uani 1 1 d . . . 0
O6 O -0.3072(11) 0.1597(4) -0.7189(4) 0.0335(14) Uani 1 1 d U . . 0
C1 C 0.0963(15) 0.3501(7) -0.8198(8) 0.045(2) Uani 1 1 d . . . 0
H1A H 0.2243 0.3027 -0.8161 0.054 Uiso 1 1 calc R . . 0
C2 C 0.0903(15) 0.4576(7) -0.8623(8) 0.044(2) Uani 1 1 d . . . 0
H2A H 0.2170 0.4821 -0.8861 0.053 Uiso 1 1 calc R . . 0
C3 C -0.0992(16) 0.5305(6) -0.8709(7) 0.040(2) Uani 1 1 d . . . 0
C4 C -0.2801(18) 0.4909(8) -0.8318(11) 0.061(3) Uani 1 1 d U . . 0
H4A H -0.4083 0.5383 -0.8358 0.074 Uiso 1 1 calc R . . 0
C5 C -0.2814(17) 0.3849(7) -0.7869(9) 0.054(3) Uani 1 1 d . . . 0
H5A H -0.4068 0.3610 -0.7600 0.065 Uiso 1 1 calc R . . 0
C6 C -0.0915(14) 0.3141(5) -0.7826(5) 0.0284(16) Uani 1 1 d . . . 0
C7 C 0.0117(14) 0.1513(7) -0.5980(6) 0.0319(18) Uani 1 1 d . . . 0
C8 C -0.1360(16) 0.1574(9) -0.5245(7) 0.043(2) Uani 1 1 d . . . 0
H8A H -0.2841 0.1738 -0.5404 0.051 Uiso 1 1 calc R . . 0
C9 C -0.0603(15) 0.1388(9) -0.4278(7) 0.044(2) Uani 1 1 d . . . 0
H9A H -0.1580 0.1447 -0.3791 0.053 Uiso 1 1 calc R . . 0
C11 C 0.3082(17) 0.0987(9) -0.4734(7) 0.044(2) Uani 1 1 d . . . 0
H11A H 0.4553 0.0765 -0.4560 0.053 Uiso 1 1 calc R . . 0
C12 C 0.2323(13) 0.1201(7) -0.5731(6) 0.0360(19) Uani 1 1 d . . . 0
H12A H 0.3296 0.1132 -0.6216 0.043 Uiso 1 1 calc R . . 0
C13 C -0.1026(16) 0.6509(6) -0.9202(8) 0.045(2) Uani 1 1 d U . . 0
C14 C 0.2410(13) 0.0946(7) -0.2993(7) 0.0318(18) Uani 1 1 d . . . 0
C10 C 0.1640(15) 0.1110(8) -0.4025(8) 0.035(2) Uani 1 1 d . . . 0
C15 C -0.252(3) 0.4407(12) -0.5563(15) 0.095(7) Uani 0.50 1 d PGDU . . 0
C16 C -0.045(3) 0.4405(11) -0.5883(15) 0.075(5) Uani 0.50 1 d PGDU A . 0
H16A H 0.0500 0.3767 -0.5759 0.091 Uiso 0.50 1 calc PR . . 0
C17 C 0.022(2) 0.5341(14) -0.6384(14) 0.076(5) Uani 0.50 1 d PGDU A . 0
C18 C -0.118(3) 0.6279(11) -0.6566(13) 0.065(5) Uani 0.50 1 d PGDU A . 0
H18A H -0.0730 0.6915 -0.6907 0.078 Uiso 0.50 1 calc PR . . 0
C19 C -0.326(3) 0.6281(12) -0.6246(16) 0.088(6) Uani 0.50 1 d PGDU A . 0
H19A H -0.4207 0.6919 -0.6370 0.105 Uiso 0.50 1 calc PR . . 0
C20 C -0.392(2) 0.5345(16) -0.5745(16) 0.082(6) Uani 0.50 1 d PGDU A . 0
H20A H -0.5331 0.5347 -0.5527 0.098 Uiso 0.50 1 calc PR . . 0
F2 F 0.237(2) 0.5100(18) -0.6470(18) 0.114(7) Uani 0.50 1 d PDU . . 0
F1 F -0.344(6) 0.352(2) -0.531(3) 0.116(11) Uani 0.30 1 d PDU A 1 0
F1A F -0.287(10) 0.377(4) -0.462(2) 0.125(18) Uani 0.20 1 d PDU A 2 0
OW5 O -0.555(6) 0.640(3) -1.030(3) 0.067(8) Uani 0.25 1 d PU . . 2
HW1A H 0.277(13) 0.085(6) -0.118(4) 0.03(2) Uiso 1 1 d D . . 0
HW1B H 0.290(17) 0.155(3) -0.069(7) 0.06(3) Uiso 1 1 d D . . 0

loop_
_atom_site_aniso_label
_atom_site_aniso_U_11
_atom_site_aniso_U_22
_atom_site_aniso_U_33
_atom_site_aniso_U_23
_atom_site_aniso_U_13
_atom_site_aniso_U_12
Ba1 0.0220(4) 0.0338(4) 0.0214(4) -0.0131(3) 0.0044(3) -0.0098(3)
S1 0.0406(12) 0.0306(10) 0.0240(10) -0.0139(8) 0.0033(9) -0.0142(9)
O1 0.068(6) 0.036(4) 0.127(8) -0.021(4) 0.035(5) -0.027(4)
OW1 0.031(3) 0.027(3) 0.021(3) -0.007(2) 0.002(2) -0.003(2)
O2 0.071(6) 0.030(4) 0.148(9) -0.027(5) 0.021(6) -0.019(4)
OW2 0.030(3) 0.035(3) 0.039(3) -0.019(3) 0.008(2) -0.007(2)
OW3 0.044(4) 0.060(4) 0.040(3) -0.030(3) 0.013(3) -0.026(3)
O3 0.032(3) 0.060(4) 0.028(3) -0.022(3) 0.010(2) -0.019(3)
OW4 0.081(6) 0.033(4) 0.090(7) 0.012(4) -0.025(5) 0.011(4)
O4 0.027(4) 0.076(5) 0.029(3) -0.016(3) 0.000(3) -0.013(3)
O5 0.057(4) 0.032(3) 0.032(3) -0.018(2) 0.003(3) -0.001(3)
O6 0.041(3) 0.018(2) 0.028(3) 0.009(2) -0.017(3) -0.001(2)
C1 0.033(5) 0.033(5) 0.066(6) -0.017(4) 0.015(4) -0.001(4)
C2 0.029(5) 0.037(5) 0.060(6) -0.007(4) 0.013(4) -0.012(4)
C3 0.045(5) 0.022(4) 0.047(5) -0.004(3) -0.003(4) -0.005(4)
C4 0.040(5) 0.035(5) 0.096(7) -0.010(5) 0.000(5) 0.004(4)
C5 0.036(5) 0.024(4) 0.081(8) 0.010(5) 0.003(5) -0.004(4)
C6 0.044(5) 0.012(3) 0.023(4) 0.002(3) 0.001(3) -0.003(3)
C7 0.036(5) 0.039(4) 0.027(4) -0.016(4) 0.011(3) -0.013(4)
C8 0.028(5) 0.075(7) 0.028(4) -0.021(4) 0.005(4) -0.010(4)
C9 0.031(5) 0.075(7) 0.030(4) -0.023(4) 0.009(4) -0.011(4)
C11 0.035(5) 0.071(7) 0.037(5) -0.029(5) 0.013(4) -0.017(5)
C12 0.026(4) 0.053(5) 0.027(4) -0.015(4) 0.005(3) 0.002(4)
C13 0.046(5) 0.015(3) 0.059(5) 0.002(3) -0.010(4) 0.008(4)
C14 0.027(4) 0.038(4) 0.042(4) -0.022(4) 0.010(4) -0.019(3)
C10 0.033(5) 0.043(5) 0.049(5) -0.035(4) 0.017(4) -0.021(4)
C15 0.097(9) 0.092(8) 0.099(11) -0.034(8) 0.008(9) -0.020(7)
C16 0.094(9) 0.074(7) 0.065(10) -0.031(7) 0.005(8) -0.018(7)
C17 0.079(9) 0.077(8) 0.073(10) -0.028(7) -0.007(8) -0.014(6)
C18 0.080(8) 0.058(7) 0.057(9) -0.016(7) -0.015(7) -0.018(6)
C19 0.081(8) 0.086(8) 0.091(11) -0.021(8) -0.009(8) -0.018(7)
C20 0.077(9) 0.088(9) 0.080(10) -0.025(8) -0.009(8) -0.019(6)
F2 0.107(11) 0.119(10) 0.120(11) -0.043(9) -0.005(8) -0.022(8)
F1 0.116(14) 0.116(14) 0.116(14) -0.036(9) 0.015(9) -0.023(9)
F1A 0.12(2) 0.13(2) 0.13(2) -0.043(11) 0.002(10) -0.025(10)
OW5 0.066(12) 0.069(11) 0.060(11) -0.015(8) -0.001(9) -0.005(9)

loop_
_atom_type_symbol
_atom_type_description
_atom_type_scat_dispersion_real
_atom_type_scat_dispersion_imag
_atom_type_scat_source
C C 0.0033 0.0016 'International Tables Vol C Tables 4.2.6.8 and 6.1.1.4'
H H 0.0000 0.0000 'International Tables Vol C Tables 4.2.6.8 and 6.1.1.4'
F F 0.0171 0.0103 'International Tables Vol C Tables 4.2.6.8 and 6.1.1.4'
O O 0.0106 0.0060 'International Tables Vol C Tables 4.2.6.8 and 6.1.1.4'
S S 0.1246 0.1234 'International Tables Vol C Tables 4.2.6.8 and 6.1.1.4'
Ba Ba -0.3244 2.2819 'International Tables Vol C Tables 4.2.6.8 and 6.1.1.4'

loop_
_geom_angle_atom_site_label_1
_geom_angle_atom_site_label_2
_geom_angle_atom_site_label_3
_geom_angle
_geom_angle_site_symmetry_1
_geom_angle_site_symmetry_3
O4 Ba1 O3 103.81(19) . 1_655
O4 Ba1 OW4 77.1(3) . .
O3 Ba1 OW4 75.4(3) 1_655 .
O4 Ba1 OW1 69.67(18) . .
O3 Ba1 OW1 145.51(18) 1_655 .
OW4 Ba1 OW1 70.2(2) . .
O4 Ba1 OW3 66.5(2) . .
O3 Ba1 OW3 137.01(18) 1_655 .
OW4 Ba1 OW3 135.2(2) . .
OW1 Ba1 OW3 73.18(17) . .
O4 Ba1 OW1 120.04(19) . 2_655
O3 Ba1 OW1 135.43(17) 1_655 2_655
OW4 Ba1 OW1 119.8(2) . 2_655
OW1 Ba1 OW1 65.65(17) . 2_655
OW3 Ba1 OW1 63.80(17) . 2_655
O4 Ba1 OW2 149.5(2) . .
O3 Ba1 OW2 74.10(18) 1_655 .
OW4 Ba1 OW2 129.3(2) . .
OW1 Ba1 OW2 128.82(15) . .
OW3 Ba1 OW2 93.84(19) . .
OW1 Ba1 OW2 64.31(16) 2_655 .
O4 Ba1 OW2 140.02(19) . 2_755
O3 Ba1 OW2 84.83(16) 1_655 2_755
OW4 Ba1 OW2 67.3(2) . 2_755
OW1 Ba1 OW2 81.21(15) . 2_755
OW3 Ba1 OW2 130.59(16) . 2_755
OW1 Ba1 OW2 67.27(16) 2_655 2_755
OW2 Ba1 OW2 70.50(17) . 2_755
O4 Ba1 O5 78.7(2) . 2_654
O3 Ba1 O5 71.56(18) 1_655 2_654
OW4 Ba1 O5 132.5(2) . 2_654
OW1 Ba1 O5 135.34(17) . 2_654
OW3 Ba1 O5 65.50(18) . 2_654
OW1 Ba1 O5 107.78(16) 2_655 2_654
OW2 Ba1 O5 71.70(17) . 2_654
OW2 Ba1 O5 139.60(16) 2_755 2_654
O4 Ba1 Ba1 175.08(16) . 2_755
O3 Ba1 Ba1 77.15(12) 1_655 2_755
OW4 Ba1 Ba1 98.6(2) . 2_755
OW1 Ba1 Ba1 106.74(11) . 2_755
OW3 Ba1 Ba1 116.17(14) . 2_755
OW1 Ba1 Ba1 59.87(11) 2_655 2_755
OW2 Ba1 Ba1 35.43(11) . 2_755
OW2 Ba1 Ba1 35.06(11) 2_755 2_755
O5 Ba1 Ba1 106.08(13) 2_654 2_755
O4 Ba1 Ba1 95.34(14) . 2_655
O3 Ba1 Ba1 156.07(12) 1_655 2_655
OW4 Ba1 Ba1 95.5(2) . 2_655
OW1 Ba1 Ba1 32.97(10) . 2_655
OW3 Ba1 Ba1 64.20(12) . 2_655
OW1 Ba1 Ba1 32.68(11) 2_655 2_655
OW2 Ba1 Ba1 96.47(11) . 2_655
OW2 Ba1 Ba1 71.25(11) 2_755 2_655
O5 Ba1 Ba1 127.15(13) 2_654 2_655
Ba1 Ba1 Ba1 82.59(2) 2_755 2_655
O4 Ba1 HW1A 53.8(8) . .
O3 Ba1 HW1A 144.8(16) 1_655 .
OW4 Ba1 HW1A 73.3(15) . .
OW1 Ba1 HW1A 16.5(5) . .
OW3 Ba1 HW1A 64.5(13) . .
OW1 Ba1 HW1A 75.5(13) 2_655 .
OW2 Ba1 HW1A 139.7(14) . .
OW2 Ba1 HW1A 97.3(6) 2_755 .
O5 Ba1 HW1A 121.0(8) 2_654 .
Ba1 Ba1 HW1A 122.9(7) 2_755 .
Ba1 Ba1 HW1A 44.1(12) 2_655 .
O5 S1 O6 119.2(4) . .
O5 S1 C6 108.4(4) . .
O6 S1 C6 107.3(4) . .
O5 S1 C7 107.5(4) . .
O6 S1 C7 108.4(4) . .
C6 S1 C7 105.2(4) . .
Ba1 OW1 Ba1 114.35(17) . 2_655
Ba1 OW1 HW1A 90(6) . .
Ba1 OW1 HW1A 121(6) 2_655 .
Ba1 OW1 HW1B 123(8) . .
Ba1 OW1 HW1B 101(7) 2_655 .
HW1A OW1 HW1B 109.3(19) . .
Ba1 OW2 Ba1 109.50(17) . 2_755
C14 O3 Ba1 151.2(5) . 1_455
C14 O4 Ba1 142.2(6) . .
S1 O5 Ba1 158.3(4) . 2_654
C6 C1 C2 118.7(8) . .
C6 C1 H1A 120.6 . .
C2 C1 H1A 120.6 . .
C1 C2 C3 122.1(8) . .
C1 C2 H2A 118.9 . .
C3 C2 H2A 118.9 . .
C4 C3 C2 116.9(8) . .
C4 C3 C13 121.9(8) . .
C2 C3 C13 121.2(8) . .
C3 C4 C5 123.2(10) . .
C3 C4 H4A 118.4 . .
C5 C4 H4A 118.4 . .
C4 C5 C6 118.4(10) . .
C4 C5 H5A 120.8 . .
C6 C5 H5A 120.8 . .
C5 C6 C1 120.6(7) . .
C5 C6 S1 119.7(7) . .
C1 C6 S1 119.6(6) . .
C12 C7 C8 120.4(8) . .
C12 C7 S1 120.1(6) . .
C8 C7 S1 119.5(7) . .
C9 C8 C7 119.6(9) . .
C9 C8 H8A 120.2 . .
C7 C8 H8A 120.2 . .
C8 C9 C10 120.5(8) . .
C8 C9 H9A 119.8 . .
C10 C9 H9A 119.8 . .
C10 C11 C12 119.9(9) . .
C10 C11 H11A 120.0 . .
C12 C11 H11A 120.0 . .
C7 C12 C11 119.7(8) . .
C7 C12 H12A 120.2 . .
C11 C12 H12A 120.2 . .
O2 C13 O1 125.4(9) . .
O2 C13 C3 115.4(9) . .
O1 C13 C3 119.0(8) . .
O4 C14 O3 122.4(8) . .
O4 C14 C10 116.9(7) . .
O3 C14 C10 120.4(7) . .
C11 C10 C9 119.9(9) . .
C11 C10 C14 120.8(9) . .
C9 C10 C14 119.4(8) . .
F1 C15 F1A 53(3) . .
F1 C15 C16 122(2) . .
F1A C15 C16 120(3) . .
F1 C15 C20 116(2) . .
F1A C15 C20 107(3) . .
C16 C15 C20 120.0 . .
C15 C16 C17 120.0 . .
C15 C16 H16A 120.0 . .
C17 C16 H16A 120.0 . .
F2 C17 C18 133.0(16) . .
F2 C17 C16 106.3(16) . .
C18 C17 C16 120.0 . .
C17 C18 C19 120.0 . .
C17 C18 H18A 120.0 . .
C19 C18 H18A 120.0 . .
C18 C19 C20 120.0 . .
C18 C19 H19A 120.0 . .
C20 C19 H19A 120.0 . .
C19 C20 C15 120.0 . .
C19 C20 H20A 120.0 . .
C15 C20 H20A 120.0 . .

loop_
_geom_bond_atom_site_label_1
_geom_bond_atom_site_label_2
_geom_bond_distance
_geom_bond_site_symmetry_2
Ba1 O4 2.713(6) .
Ba1 O3 2.738(6) 1_655
Ba1 OW4 2.816(7) .
Ba1 OW1 2.841(5) .
Ba1 OW3 2.856(6) .
Ba1 OW1 2.862(5) 2_655
Ba1 OW2 2.872(6) .
Ba1 OW2 2.898(6) 2_755
Ba1 O5 2.899(6) 2_654
Ba1 Ba1 4.7127(17) 2_755
Ba1 Ba1 4.7926(17) 2_655
Ba1 HW1A 2.96(9) .
S1 O5 1.445(6) .
S1 O6 1.455(7) .
S1 C6 1.759(7) .
S1 C7 1.766(9) .
O1 C13 1.200(13) .
OW1 Ba1 2.862(5) 2_655
OW1 HW1A 0.840(10) .
OW1 HW1B 0.840(10) .
O2 C13 1.210(13) .
OW2 Ba1 2.898(6) 2_755
O3 C14 1.274(10) .
O3 Ba1 2.738(6) 1_455
O4 C14 1.270(10) .
O5 Ba1 2.899(6) 2_654
C1 C6 1.383(12) .
C1 C2 1.378(13) .
C1 H1A 0.9300 .
C2 C3 1.390(13) .
C2 H2A 0.9300 .
C3 C4 1.370(14) .
C3 C13 1.549(11) .
C4 C5 1.370(14) .
C4 H4A 0.9300 .
C5 C6 1.386(13) .
C5 H5A 0.9300 .
C7 C12 1.390(12) .
C7 C8 1.398(12) .
C8 C9 1.385(13) .
C8 H8A 0.9300 .
C9 C10 1.412(14) .
C9 H9A 0.9300 .
C11 C10 1.375(13) .
C11 C12 1.418(13) .
C11 H11A 0.9300 .
C12 H12A 0.9300 .
C14 C10 1.481(13) .
C15 F1 1.359(10) .
C15 F1A 1.362(10) .
C15 C16 1.369(4) .
C15 C20 1.369(4) .
C16 C17 1.369(4) .
C16 H16A 0.9300 .
C17 F2 1.345(10) .
C17 C18 1.369(4) .
C18 C19 1.369(4) .
C18 H18A 0.9300 .
C19 C20 1.369(4) .
C19 H19A 0.9300 .
C20 H20A 0.9300 .

loop_
_geom_torsion_atom_site_label_1
_geom_torsion_atom_site_label_2
_geom_torsion_atom_site_label_3
_geom_torsion_atom_site_label_4
_geom_torsion
_geom_torsion_site_symmetry_1
_geom_torsion_site_symmetry_4
O4 Ba1 OW1 Ba1 138.9(3) . 2_655
O3 Ba1 OW1 Ba1 -136.2(2) 1_655 2_655
OW4 Ba1 OW1 Ba1 -137.9(3) . 2_655
OW3 Ba1 OW1 Ba1 68.3(2) . 2_655
OW1 Ba1 OW1 Ba1 0.0 2_655 2_655
OW2 Ba1 OW1 Ba1 -12.9(3) . 2_655
OW2 Ba1 OW1 Ba1 -68.9(2) 2_755 2_655
O5 Ba1 OW1 Ba1 91.1(3) 2_654 2_655
Ba1 Ba1 OW1 Ba1 -44.6(2) 2_755 2_655
O4 Ba1 OW2 Ba1 -179.6(3) . 2_755
O3 Ba1 OW2 Ba1 90.1(2) 1_655 2_755
OW4 Ba1 OW2 Ba1 35.1(4) . 2_755
OW1 Ba1 OW2 Ba1 -60.5(3) . 2_755
OW3 Ba1 OW2 Ba1 -131.91(19) . 2_755
OW1 Ba1 OW2 Ba1 -73.47(19) 2_655 2_755
OW2 Ba1 OW2 Ba1 0.0 2_755 2_755
O5 Ba1 OW2 Ba1 165.5(2) 2_654 2_755
Ba1 Ba1 OW2 Ba1 -67.46(16) 2_655 2_755
O3 Ba1 O4 C14 -155.2(10) 1_655 .
OW4 Ba1 O4 C14 -84.1(10) . .
OW1 Ba1 O4 C14 -10.7(10) . .
OW3 Ba1 O4 C14 69.2(10) . .
OW1 Ba1 O4 C14 33.0(11) 2_655 .
OW2 Ba1 O4 C14 122.7(9) . .
OW2 Ba1 O4 C14 -56.7(11) 2_755 .
O5 Ba1 O4 C14 137.2(10) 2_654 .
Ba1 Ba1 O4 C14 -55(2) 2_755 .
Ba1 Ba1 O4 C14 10.3(10) 2_655 .
O6 S1 O5 Ba1 -1.9(11) . 2_654
C6 S1 O5 Ba1 -124.9(9) . 2_654
C7 S1 O5 Ba1 121.9(9) . 2_654
C6 C1 C2 C3 -1.4(17) . .
C1 C2 C3 C4 2.2(17) . .
C1 C2 C3 C13 -179.3(10) . .
C2 C3 C4 C5 -0.8(19) . .
C13 C3 C4 C5 -179.4(12) . .
C3 C4 C5 C6 -1(2) . .
C4 C5 C6 C1 2.1(18) . .
C4 C5 C6 S1 177.9(10) . .
C2 C1 C6 C5 -0.8(15) . .
C2 C1 C6 S1 -176.6(8) . .
O5 S1 C6 C5 151.3(8) . .
O6 S1 C6 C5 21.4(9) . .
C7 S1 C6 C5 -93.9(9) . .
O5 S1 C6 C1 -32.8(8) . .
O6 S1 C6 C1 -162.7(8) . .
C7 S1 C6 C1 81.9(8) . .
O5 S1 C7 C12 23.7(8) . .
O6 S1 C7 C12 153.8(7) . .
C6 S1 C7 C12 -91.7(8) . .
O5 S1 C7 C8 -153.4(8) . .
O6 S1 C7 C8 -23.4(9) . .
C6 S1 C7 C8 91.2(8) . .
C12 C7 C8 C9 4.2(15) . .
S1 C7 C8 C9 -178.7(8) . .
C7 C8 C9 C10 -1.8(16) . .
C8 C7 C12 C11 -2.7(14) . .
S1 C7 C12 C11 -179.8(7) . .
C10 C11 C12 C7 -1.3(15) . .
C4 C3 C13 O2 -10.8(16) . .
C2 C3 C13 O2 170.7(12) . .
C4 C3 C13 O1 164.1(13) . .
C2 C3 C13 O1 -14.4(16) . .
Ba1 O4 C14 O3 -3.7(15) . .
Ba1 O4 C14 C10 -177.6(7) . .
Ba1 O3 C14 O4 -129.8(10) 1_455 .
Ba1 O3 C14 C10 44.0(16) 1_455 .
C12 C11 C10 C9 3.7(15) . .
C12 C11 C10 C14 -176.7(9) . .
C8 C9 C10 C11 -2.2(16) . .
C8 C9 C10 C14 178.2(9) . .
O4 C14 C10 C11 3.4(13) . .
O3 C14 C10 C11 -170.7(9) . .
O4 C14 C10 C9 -177.1(9) . .
O3 C14 C10 C9 8.9(13) . .
F1 C15 C16 C17 162(3) . .
F1A C15 C16 C17 -136(4) . .
C20 C15 C16 C17 0.0 . .
C15 C16 C17 F2 171(2) . .
C15 C16 C17 C18 0.0 . .
F2 C17 C18 C19 -169(3) . .
C16 C17 C18 C19 0.0 . .
C17 C18 C19 C20 0.0 . .
C18 C19 C20 C15 0.0 . .
F1 C15 C20 C19 -163(2) . .
F1A C15 C20 C19 141(3) . .
C16 C15 C20 C19 0.0 . .
